data_2010338
loop_
_publ_author_name
'Ramm, Matthias'
'Baumann, Hendrik'
'Kirschke, Klaus'

_publ_section_title
;
 8-Chloro-3,6-dioxaoctyl
 (<i>E</i>,<i>E</i>)-2-chloro-3-(3,5-dichloro-2-hydroxyphenylazo)-2-butenoate
;
_journal_issue 12
_journal_name_full 'Acta Crystallographica Section C'
_journal_page_first 2072
_journal_page_last 2074
_journal_paper_doi 10.1107/S0108270194000879
_journal_volume 50
_journal_year 1994
_chemical_formula_moiety 'C16 H18 Cl4 N2 O5'
_chemical_formula_sum 'C16 H18 Cl4 N2 O5'
_chemical_formula_weight 460.14
_chemical_melting_point 344.6(5)
_chemical_name_systematic
;
8-Chloro-3,6-dioxaoctyl-(E,E)-3-(3,5-dichloro-2-hydroxyphenylazo)-2-chloro-
2-but-enoat
;
_space_group_IT_number 14
_symmetry_cell_setting monoclinic
_symmetry_space_group_name_Hall '-P 2yn'
_symmetry_space_group_name_H-M 'P 1 21/n 1'
_atom_type_scat_source IntTabIV
_audit_creation_method 'PLATON TABLE ACC option'
_cell_angle_alpha 90
_cell_angle_beta 98.641(6)
_cell_angle_gamma 90
_cell_formula_units_Z 4
_cell_length_a 7.1189(4)
_cell_length_b 25.685(3)
_cell_length_c 11.1476(9)
_cell_measurement_reflns_used 25
_cell_measurement_temperature 293
_cell_measurement_theta_max 40
_cell_measurement_theta_min 36
_cell_volume 2015.2(3)
_computing_cell_refinement 'CAD-4 Software (Enraf-Nonius, 1989)'
_computing_data_collection 'CAD-4 Software (Enraf-Nonius, 1989)'
_computing_data_reduction 'MolEN PROCESS (Fair, 1990)'
_computing_publication_material 'PLATON (Spek, 1990)'
_computing_structure_refinement 'MolEN LSFM (Fair, 1990)'
_computing_structure_solution
; MULTAN11/82 (Main, Fiske, Hull, Lessinger, Germain,
Declercq & Woolfson, 1982)
;
_diffrn_ambient_temperature 293
_diffrn_measurement_device 'Enraf-Nonius CAD-4'
_diffrn_measurement_method \w/2\q
_diffrn_radiation_source 'X-ray tube'
_diffrn_radiation_type 'Cu K\a'
_diffrn_radiation_wavelength 1.54184
_diffrn_reflns_av_R_equivalents 0.035
_diffrn_reflns_av_sigmaI/netI 0.07
_diffrn_reflns_limit_h_max 8
_diffrn_reflns_limit_h_min 0
_diffrn_reflns_limit_k_max 31
_diffrn_reflns_limit_k_min 0
_diffrn_reflns_limit_l_max 13
_diffrn_reflns_limit_l_min -13
_diffrn_reflns_number 4068
_diffrn_reflns_reduction_process
;
 ?
;
_diffrn_reflns_theta_max 75
_diffrn_reflns_theta_min 1.5
_diffrn_standards_decay_% -2.4
_diffrn_standards_interval_time 60
_diffrn_standards_number 2
_exptl_absorpt_coefficient_mu 5.731
_exptl_absorpt_correction_T_max 1.498
_exptl_absorpt_correction_T_min 0.745
_exptl_absorpt_correction_type refdelf
_exptl_crystal_colour red
_exptl_crystal_density_diffrn 1.517
_exptl_crystal_description plate
_exptl_crystal_F_000 944
_exptl_crystal_size_max 0.52
_exptl_crystal_size_mid 0.50
_exptl_crystal_size_min 0.27
_refine_diff_density_max 0.342
_refine_diff_density_min -0.358
_refine_ls_abs_structure_details
;
 ?
;
_refine_ls_extinction_coef 1.0166E-6
_refine_ls_extinction_method 'B-C Type 1, isotropic'
_refine_ls_goodness_of_fit_obs 2.459
_refine_ls_hydrogen_treatment refall
_refine_ls_matrix_type full
_refine_ls_number_parameters 317
_refine_ls_number_reflns 2758
_refine_ls_R_factor_obs 0.045
_refine_ls_shift/esd_max 0.02
_refine_ls_structure_factor_coef F
_refine_ls_weighting_details 'w = 1/\s(F)^2^'
_refine_ls_weighting_scheme calc
_refine_ls_wR_factor_obs 0.071
_reflns_number_observed 2758
_reflns_number_total 3986
_reflns_observed_criterion refl_observed_if_F_>_3.0_sigma(F)
_cod_data_source_file se1046.cif
_cod_data_source_block baum
_cod_depositor_comments
;
The following automatic conversions were performed:
'_symmetry_cell_setting' value 'Monoclinic' changed to 'monoclinic'
according to '/home/saulius/struct/CIF-dictionaries/cif_core.dic'
dictionary named 'cif_core.dic' version 2.4.1 from 2010-06-29.

Automatic conversion script
Id: cif_fix_enum 1527 2010-12-29 10:47:43Z saulius 

The following automatic conversions were performed:

'_chemical_melting_point' value '71 -72_C' was changed to '344.6(5)'
- it was converted from degrees Celsius(C) to Kelvins(K), the average
value was taken and precision was estimated.

Automatic conversion script
Id: cif_fix_values 1646 2011-03-28 12:23:43Z adriana 

The following automatic conversions were performed:

'_chemical_melting_point' value '71 -72_C' was changed to '344.6(5)'
- it was converted from degrees Celsius(C) to Kelvins(K), the average
value was taken and precision was
estimated.

'_symmetry_cell_setting' value 'Monoclinic' changed to
'monoclinic' according to
/home/saulius/struct/CIF-dictionaries/cif_core.dic dictionary named
'cif_core.dic' version 2.4.1 from 2010-06-29.

Automatic conversion script
Id: cif_fix_values 1715 2011-07-08 13:25:40Z adriana 

The following automatic conversions were performed:

'_refine_ls_weighting_scheme' value 'calc w = 1/\s(F)^2^' was changed
to 'calc'. New tag '_refine_ls_weighting_details' was created. The
value of the new tag was set to 'w = 1/\s(F)^2^'.

Automatic conversion script
Id: cif_fix_values 3143 2015-03-26 13:38:13Z robertas 
;
_cod_original_sg_symbol_H-M 'P 21/n'
_cod_database_code 2010338

loop_
_symmetry_equiv_pos_as_xyz
X,Y,Z
1/2+X,1/2-Y,1/2+Z
-X,-Y,-Z
1/2-X,1/2+Y,1/2-Z

loop_
_atom_site_aniso_label
_atom_site_aniso_U_11
_atom_site_aniso_U_22
_atom_site_aniso_U_33
_atom_site_aniso_U_12
_atom_site_aniso_U_13
_atom_site_aniso_U_23
Cl1 0.1224(9) 0.0820(6) 0.0387(3) -0.0090(4) 0.0063(5) 0.0121(6)
Cl2 0.1258(9) 0.0572(4) 0.0842(5) -0.0050(4) 0.0437(5) -0.0051(6)
Cl3 0.0653(6) 0.0942(6) 0.0416(3) 0.0081(4) 0.0075(4) -0.0165(5)
Cl4 0.0715(7) 0.0761(5) 0.0836(6) 0.0083(5) -0.0097(5) -0.0088(5)
O1 0.0827(18) 0.0574(12) 0.0429(10) -0.0086(9) 0.0065(11) 0.0081(12)
O2 0.133(3) 0.0711(15) 0.0492(11) -0.0046(11) 0.0296(14) -0.0156(16)
O3 0.0555(15) 0.0639(13) 0.0520(11) 0.0028(10) 0.0050(11) -0.0017(12)
O4 0.0517(15) 0.0694(13) 0.0683(14) -0.0015(12) -0.0036(12) -0.0012(13)
O5 0.0569(16) 0.0715(14) 0.0734(15) -0.0019(12) -0.0050(13) 0.0006(13)
N1 0.0413(15) 0.0658(15) 0.0438(12) -0.0067(12) 0.0065(11) -0.0026(13)
N2 0.0364(15) 0.0641(14) 0.0418(11) -0.0030(11) 0.0044(11) -0.0004(13)
C1 0.0355(17) 0.0642(17) 0.0406(13) -0.0070(13) 0.0057(12) 0.0000(15)
C2 0.0381(18) 0.0587(16) 0.0419(13) -0.0062(13) 0.0005(13) 0.0066(15)
C3 0.051(2) 0.0653(17) 0.0404(13) -0.0057(14) -0.0028(14) 0.0089(17)
C4 0.053(2) 0.0651(18) 0.0452(14) 0.0005(14) 0.0052(15) 0.0071(17)
C5 0.055(2) 0.0565(16) 0.0587(16) -0.0061(15) 0.0139(15) 0.0035(17)
C6 0.051(2) 0.0629(18) 0.0485(15) -0.0114(14) 0.0109(15) -0.0015(17)
C7 0.0368(18) 0.078(2) 0.0352(12) -0.0048(13) 0.0054(12) -0.0101(16)
C8 0.071(2) 0.085(2) 0.0460(14) -0.0160(16) 0.0179(15) -0.017(2)
C9 0.0347(18) 0.075(2) 0.0381(13) 0.0023(13) 0.0023(13) -0.0069(16)
C10 0.0359(18) 0.0697(19) 0.0460(14) 0.0027(15) 0.0019(13) -0.0014(16)
C11 0.056(2) 0.0621(19) 0.0629(18) 0.0000(16) 0.0112(17) 0.0115(18)
C12 0.054(2) 0.0575(17) 0.0603(17) -0.0063(16) 0.0077(16) 0.0058(17)
C13 0.057(2) 0.075(2) 0.071(2) -0.0098(19) -0.004(2) -0.006(2)
C14 0.052(2) 0.092(3) 0.068(2) -0.001(2) -0.0038(19) -0.004(2)
C15 0.067(3) 0.063(2) 0.077(2) -0.0052(18) -0.001(2) -0.001(2)
C16 0.072(3) 0.079(2) 0.070(2) -0.0025(19) 0.001(2) 0.018(2)

loop_
_atom_site_label
_atom_site_fract_x
_atom_site_fract_y
_atom_site_fract_z
_atom_site_U_iso_or_equiv
_atom_site_thermal_displace_type
Cl1 0.27730(19) 0.02987(4) 0.06612(7) 0.0816(4) Uani
Cl2 0.27354(19) 0.20683(4) 0.32066(9) 0.0862(4) Uani
Cl3 0.22017(14) -0.12438(4) 0.77274(7) 0.0671(3) Uani
Cl4 -0.94626(16) -0.17921(4) 0.02035(10) 0.0793(3) Uani
O1 0.2722(4) -0.02052(9) 0.29773(19) 0.0613(8) Uani
O2 0.2695(5) -0.11181(11) 0.4347(2) 0.0828(12) Uani
O3 0.1964(3) -0.17503(9) 0.5537(2) 0.0575(8) Uani
O4 -0.1038(3) -0.19167(10) 0.3518(2) 0.0644(8) Uani
O5 -0.5642(4) -0.16776(10) 0.1887(2) 0.0688(9) Uani
N1 0.2556(4) 0.03340(11) 0.5294(2) 0.0503(8) Uani
N2 0.2508(4) -0.01559(10) 0.5260(2) 0.0476(8) Uani
C1 0.2648(5) 0.05756(13) 0.4170(3) 0.0468(9) Uani
C2 0.2705(5) 0.03084(12) 0.3071(3) 0.0468(9) Uani
C3 0.2774(5) 0.06122(13) 0.2034(3) 0.0532(10) Uani
C4 0.2799(5) 0.11463(13) 0.2072(3) 0.0547(10) Uani
C5 0.2742(5) 0.13962(13) 0.3167(3) 0.0562(10) Uani
C6 0.2645(5) 0.11164(13) 0.4210(3) 0.0538(10) Uani
C7 0.2414(5) -0.03989(14) 0.6390(3) 0.0500(10) Uani
C8 0.2355(6) -0.00657(15) 0.7479(3) 0.0664(11) Uani
C9 0.2349(5) -0.09207(14) 0.6383(3) 0.0496(10) Uani
C10 0.2361(5) -0.12654(14) 0.5301(3) 0.0510(10) Uani
C11 0.1946(5) -0.21376(14) 0.4582(3) 0.0601(11) Uani
C12 -0.0026(5) -0.23223(13) 0.4179(3) 0.0574(10) Uani
C13 -0.2902(6) -0.20558(15) 0.2979(4) 0.0691(12) Uani
C14 -0.3685(6) -0.15970(17) 0.2271(4) 0.0720(14) Uani
C15 -0.6513(6) -0.12308(15) 0.1284(4) 0.0702(14) Uani
C16 -0.8574(6) -0.12765(16) 0.1198(4) 0.0747(14) Uani
H1 0.256(7) -0.037(2) 0.399(4) 0.29(4) Uiso
H4 0.279(5) 0.1339(12) 0.130(3) 0.120(19) Uiso
H6 0.256(5) 0.1292(13) 0.490(3) 0.15(2) Uiso
H81 0.182(6) -0.0257(16) 0.804(4) 0.22(3) Uiso
H82 0.127(5) 0.0158(14) 0.725(3) 0.16(2) Uiso
H83 0.351(5) 0.0133(14) 0.763(3) 0.16(2) Uiso
H111 0.240(5) -0.2033(13) 0.390(3) 0.13(2) Uiso
H112 0.273(5) -0.2381(14) 0.487(3) 0.15(2) Uiso
H121 -0.058(5) -0.2408(12) 0.487(3) 0.119(19) Uiso
H122 -0.010(4) -0.2609(12) 0.363(3) 0.103(18) Uiso
H131 -0.341(6) -0.2150(16) 0.374(4) 0.21(3) Uiso
H132 -0.296(5) -0.2344(13) 0.259(3) 0.14(2) Uiso
H141 -0.342(8) -0.156(2) 0.150(5) 0.30(4) Uiso
H142 -0.359(6) -0.1309(16) 0.285(4) 0.20(3) Uiso
H151 -0.604(5) -0.1211(14) 0.057(3) 0.16(2) Uiso
H152 -0.601(5) -0.0910(13) 0.187(3) 0.15(2) Uiso
H161 -0.934(6) -0.1010(16) 0.080(4) 0.20(3) Uiso
H162 -0.904(5) -0.1400(15) 0.195(3) 0.17(2) Uiso

loop_
_geom_angle_atom_site_label_1
_geom_angle_atom_site_label_2
_geom_angle_atom_site_label_3
_geom_angle
_geom_angle_publ_flag
C10 O3 C11 118.7(3) yes
C12 O4 C13 114.1(3) yes
C14 O5 C15 111.4(3) yes
N2 N1 C1 114.7(2) yes
N1 N2 C7 114.7(2) yes
N1 C1 C2 124.7(3) yes
N1 C1 C6 114.3(3) yes
C2 C1 C6 121.0(3) yes
O1 C2 C1 123.7(3) yes
O1 C2 C3 119.2(3) yes
C1 C2 C3 117.0(3) yes
Cl1 C3 C2 118.4(3) yes
Cl1 C3 C4 119.4(3) yes
C2 C3 C4 122.2(3) yes
C3 C4 C5 119.2(3) yes
Cl2 C5 C4 119.1(3) yes
Cl2 C5 C6 120.0(3) yes
C4 C5 C6 120.9(3) yes
C1 C6 C5 119.6(3) yes
N2 C7 C8 118.8(3) yes
N2 C7 C9 116.2(3) yes
C8 C7 C9 125.0(3) yes
Cl3 C9 C7 118.7(3) yes
Cl3 C9 C10 115.0(3) yes
C7 C9 C10 126.2(3) yes
O2 C10 O3 124.1(3) yes
O2 C10 C9 124.0(3) yes
O3 C10 C9 111.8(3) yes
O3 C11 C12 110.1(3) yes
O4 C12 C11 107.9(3) yes
O4 C13 C14 106.2(3) yes
O5 C14 C13 108.7(3) yes
O5 C15 C16 109.2(3) yes
Cl4 C16 C15 111.1(3) yes
C2 O1 H1 106(2) no
C3 C4 H4 118.3(18) no
C5 C4 H4 122.4(18) no
C1 C6 H6 122(2) no
C5 C6 H6 119(2) no
C7 C8 H81 108(3) no
C7 C8 H82 104(2) no
C7 C8 H83 109(2) no
H81 C8 H82 96(3) no
H81 C8 H83 126(3) no
H82 C8 H83 111(3) no
O3 C11 H111 116(2) no
O3 C11 H112 107(2) no
C12 C11 H111 106(2) no
C12 C11 H112 114(2) no
H111 C11 H112 103(3) no
O4 C12 H121 111(2) no
O4 C12 H122 105.1(19) no
C11 C12 H121 109(2) no
C11 C12 H122 113.5(18) no
H121 C12 H122 111(3) no
O4 C13 H131 98(3) no
O4 C13 H132 114(2) no
C14 C13 H131 119(2) no
C14 C13 H132 116(2) no
H131 C13 H132 103(3) no
O5 C14 H141 94(4) no
O5 C14 H142 106(3) no
C13 C14 H141 118(3) no
C13 C14 H142 106(3) no
H141 C14 H142 123(4) no
O5 C15 H151 105(2) no
O5 C15 H152 104.4(18) no
C16 C15 H151 117(2) no
C16 C15 H152 109.9(19) no
H151 C15 H152 111(3) no
Cl4 C16 H161 97(3) no
Cl4 C16 H162 99(2) no
C15 C16 H161 118(3) no
C15 C16 H162 115(2) no
H161 C16 H162 113(3) no

loop_
_geom_bond_atom_site_label_1
_geom_bond_atom_site_label_2
_geom_bond_site_symmetry_1
_geom_bond_site_symmetry_2
_geom_bond_distance
_geom_bond_publ_flag
Cl1 C3 . . 1.729(3) yes
Cl2 C5 . . 1.727(3) yes
Cl3 C9 . . 1.730(4) yes
Cl4 C16 . . 1.781(4) yes
O1 C2 . . 1.324(4) yes
O2 C10 . . 1.186(4) yes
O3 C10 . . 1.312(4) yes
O3 C11 . . 1.456(4) yes
O4 C12 . . 1.410(4) yes
O4 C13 . . 1.418(5) yes
O5 C14 . . 1.410(5) yes
O5 C15 . . 1.424(5) yes
N1 N2 . . 1.259(4) yes
N1 C1 . . 1.409(4) yes
N2 C7 . . 1.416(4) yes
C1 C2 . . 1.410(5) yes
C1 C6 . . 1.390(5) yes
C2 C3 . . 1.402(5) yes
C3 C4 . . 1.373(5) yes
C4 C5 . . 1.385(5) yes
C5 C6 . . 1.377(5) yes
C7 C8 . . 1.491(5) yes
C7 C9 . . 1.341(5) yes
C9 C10 . . 1.497(5) yes
C11 C12 . . 1.486(5) yes
C13 C14 . . 1.480(6) yes
C15 C16 . . 1.461(6) yes
O1 H1 . . 1.23(5) no
C4 H4 . . 0.99(3) no
C6 H6 . . 0.90(3) no
C8 H81 . . 0.92(4) no
C8 H82 . . 0.97(4) no
C8 H83 . . 0.96(4) no
C11 H111 . . 0.91(3) no
C11 H112 . . 0.87(4) no
C12 H121 . . 0.94(3) no
C12 H122 . . 0.95(3) no
C13 H131 . . 1.00(4) no
C13 H132 . . 0.86(3) no
C14 H141 . . 0.91(6) no
C14 H142 . . 0.98(4) no
C15 H151 . . 0.91(3) no
C15 H152 . . 1.08(3) no
C16 H161 . . 0.94(4) no
C16 H162 . . 1.00(3) no

loop_
_geom_torsion_atom_site_label_1
_geom_torsion_atom_site_label_2
_geom_torsion_atom_site_label_3
_geom_torsion_atom_site_label_4
_geom_torsion
_geom_torsion_publ_flag
C10 O3 C11 C12 -111.3(3) no
C11 O3 C10 C9 -179.1(3) no
C11 O3 C10 O2 0.7(5) no
C13 O4 C12 C11 174.4(3) no
C12 O4 C13 C14 -176.6(3) no
C15 O5 C14 C13 175.2(3) no
C14 O5 C15 C16 -164.9(3) no
N2 N1 C1 C6 178.2(3) no
N2 N1 C1 C2 -0.6(5) no
C1 N1 N2 C7 -180.0(6) no
N1 N2 C7 C9 179.6(3) no
N1 N2 C7 C8 0.8(5) no
N1 C1 C2 C3 179.3(3) no
C6 C1 C2 C3 0.5(5) no
N1 C1 C6 C5 179.6(3) no
C2 C1 C6 C5 -1.5(5) no
N1 C1 C2 O1 -1.6(6) no
C6 C1 C2 O1 179.6(3) no
O1 C2 C3 C4 -178.7(3) no
O1 C2 C3 Cl1 2.8(5) no
C1 C2 C3 Cl1 -178.1(3) no
C1 C2 C3 C4 0.4(5) no
C2 C3 C4 C5 -0.4(6) no
Cl1 C3 C4 C5 178.1(3) no
C3 C4 C5 C6 -0.5(5) no
C3 C4 C5 Cl2 -179.0(3) no
Cl2 C5 C6 C1 179.9(3) no
C4 C5 C6 C1 1.5(5) no
C8 C7 C9 C10 178.5(4) no
N2 C7 C9 C10 -0.2(5) no
C8 C7 C9 Cl3 -0.5(5) no
N2 C7 C9 Cl3 -179.2(2) no
Cl3 C9 C10 O2 -170.0(3) no
C7 C9 C10 O3 -169.3(3) no
Cl3 C9 C10 O3 9.8(4) no
C7 C9 C10 O2 11.0(6) no
O3 C11 C12 O4 71.7(3) no
O4 C13 C14 O5 -169.9(3) no
O5 C15 C16 Cl4 -67.7(4) no
